data_4322115
loop_
_publ_author_name
'Daniel L. Reger'
'James E. Collins'
'Arnold L. Rheingold'
'Louise M. Liable-Sands'

_publ_contact_author
;
     Dr. D. L. Reger
     Department of Chemistry and Biochemistry
     University of South Carolina
     Columbia, S.C. 29208
     USA
;
_publ_contact_author_email reger@mail.psc.sc.edu
_publ_contact_author_fax '+803 777 9521'
_publ_contact_author_phone '+803 777 2587'
_publ_section_title
;
 Solid State Structure of
 {[HC(3,5-Me2pz)3][HB(3,5-Me2pz)3]Cd}{B[3,5-(CF3)2C6H3]4}: Comparison of
 the Bonding of Tris(pyrazolyl)methane and Tris(pyrazolyl)borate Ligands
;
_journal_name_full 'Inorganic Chemistry'
_journal_page_first 3235
_journal_page_last 3237
_journal_paper_doi 10.1021/ic981453w
_journal_volume 38
_journal_year 1999
_chemical_formula_sum 'C63 H56 B2 Cd F24 N12'
_chemical_formula_weight 1571.22
_chemical_name_systematic
;
 ?
;
_space_group_IT_number 2
_symmetry_cell_setting triclinic
_symmetry_space_group_name_Hall '-P 1'
_symmetry_space_group_name_H-M 'P -1'
_atom_sites_solution_hydrogens geom
_atom_sites_solution_primary direct
_atom_sites_solution_secondary difmap
_audit_creation_method SHELXL
_cell_angle_alpha 108.50(2)
_cell_angle_beta 96.53(5)
_cell_angle_gamma 103.23(4)
_cell_formula_units_Z 2
_cell_length_a 10.311(6)
_cell_length_b 19.045(5)
_cell_length_c 19.611(6)
_cell_measurement_reflns_used 35
_cell_measurement_temperature 244(2)
_cell_measurement_theta_max 12.36
_cell_measurement_theta_min 3.97
_cell_volume 3482(3)
_computing_cell_refinement 'Siemens SAINT'
_computing_data_collection 'Siemens SMART'
_computing_data_reduction 'Siemens SAINT'
_computing_molecular_graphics 'Siemens SHELXTL'
_computing_publication_material 'Siemens SHELXTL'
_computing_structure_refinement 'SHELXL-93 (Sheldrick, 1993)'
_computing_structure_solution 'SHELXS-86 (Sheldrick, 1990)'
_diffrn_ambient_temperature 244(2)
_diffrn_measurement_method 'omega/phi scans'
_diffrn_radiation_monochromator graphite
_diffrn_radiation_source 'fine-focus sealed tube'
_diffrn_radiation_type MoK\a
_diffrn_radiation_wavelength 0.71073
_diffrn_reflns_av_R_equivalents 0.0719
_diffrn_reflns_av_sigmaI/netI 0.0963
_diffrn_reflns_limit_h_max 12
_diffrn_reflns_limit_h_min -1
_diffrn_reflns_limit_k_max 20
_diffrn_reflns_limit_k_min -21
_diffrn_reflns_limit_l_max 23
_diffrn_reflns_limit_l_min -23
_diffrn_reflns_number 14173
_diffrn_reflns_theta_max 25.00
_diffrn_reflns_theta_min 2.07
_diffrn_standards_decay_% 8.83
_diffrn_standards_interval_count 197
_diffrn_standards_number 3
_exptl_absorpt_coefficient_mu 0.426
_exptl_absorpt_correction_T_max 0.7352
_exptl_absorpt_correction_T_min 0.5746
_exptl_absorpt_correction_type empirical
_exptl_crystal_colour colorless
_exptl_crystal_density_diffrn 1.499
_exptl_crystal_description block
_exptl_crystal_F_000 1584
_exptl_crystal_size_max 0.40
_exptl_crystal_size_mid 0.30
_exptl_crystal_size_min 0.20
_refine_diff_density_max 0.808
_refine_diff_density_min -0.600
_refine_diff_density_rms 0.084
_refine_ls_extinction_method none
_refine_ls_goodness_of_fit_all 1.251
_refine_ls_goodness_of_fit_obs 1.557
_refine_ls_matrix_type full
_refine_ls_number_parameters 947
_refine_ls_number_reflns 11983
_refine_ls_number_restraints 0
_refine_ls_restrained_S_all 1.263
_refine_ls_restrained_S_obs 1.557
_refine_ls_R_factor_all 0.0953
_refine_ls_R_factor_obs 0.0601
_refine_ls_shift/esd_max 0.237
_refine_ls_shift/esd_mean 0.008
_refine_ls_structure_factor_coef Fsqd
_refine_ls_weighting_details 'w=1/[\s^2^(Fo^2^)+(0.0300P)^2^+0.0000P] where P=(Fo^2^+2Fc^2^)/3'
_refine_ls_weighting_scheme calc
_refine_ls_wR_factor_all 0.1345
_refine_ls_wR_factor_obs 0.1273
_reflns_number_observed 7409
_reflns_number_total 11987
_reflns_observed_criterion >2sigma(I)
_cod_data_source_file ic981453w.cif
_cod_data_source_block dlr28
_cod_depositor_comments
;
The following automatic conversions were performed:

'_refine_ls_weighting_scheme' value 'calc
w=1/[\s^2^(Fo^2^)+(0.0300P)^2^+0.0000P] where P=(Fo^2^+2Fc^2^)/3' was
changed to 'calc'. New tag '_refine_ls_weighting_details' was
created. The value of the new tag was set to
'w=1/[\s^2^(Fo^2^)+(0.0300P)^2^+0.0000P] where P=(Fo^2^+2Fc^2^)/3'.

Automatic conversion script
Id: cif_fix_values 3143 2015-03-26 13:38:13Z robertas 
;
_cod_original_cell_volume 3482.0(25)
_cod_database_code 4322115

loop_
_symmetry_equiv_pos_as_xyz
'x, y, z'
'-x, -y, -z'

loop_
_atom_site_aniso_label
_atom_site_aniso_U_11
_atom_site_aniso_U_22
_atom_site_aniso_U_33
_atom_site_aniso_U_23
_atom_site_aniso_U_13
_atom_site_aniso_U_12
Cd 0.0264(2) 0.0565(3) 0.0413(2) 0.0180(2) 0.0062(2) 0.0151(2)
N1 0.030(2) 0.072(3) 0.037(3) 0.017(2) 0.013(2) 0.016(2)
N2 0.030(2) 0.059(3) 0.030(3) 0.015(2) 0.006(2) 0.012(2)
N3 0.030(2) 0.064(3) 0.058(3) 0.034(3) 0.010(2) 0.014(2)
N4 0.022(2) 0.055(3) 0.051(3) 0.027(2) 0.008(2) 0.005(2)
N5 0.034(2) 0.053(3) 0.041(3) 0.016(2) 0.004(2) 0.018(2)
N6 0.029(2) 0.050(3) 0.038(2) 0.017(2) 0.003(2) 0.018(2)
N7 0.028(2) 0.044(3) 0.050(3) 0.025(2) 0.006(2) 0.009(2)
N8 0.027(2) 0.046(3) 0.044(3) 0.021(2) 0.005(2) 0.015(2)
N9 0.030(2) 0.077(3) 0.046(3) 0.030(2) 0.012(2) 0.026(2)
N10 0.035(2) 0.056(3) 0.042(3) 0.028(2) 0.007(2) 0.017(2)
N11 0.033(2) 0.046(3) 0.067(3) 0.010(3) 0.008(2) 0.011(2)
N12 0.034(2) 0.043(3) 0.071(3) 0.024(2) 0.019(2) 0.017(2)
C1 0.053(3) 0.052(3) 0.034(3) 0.015(3) 0.006(3) 0.013(3)
C2 0.073(4) 0.071(4) 0.039(4) 0.019(3) 0.017(3) 0.020(3)
C3 0.044(3) 0.066(4) 0.044(4) 0.015(3) 0.014(3) 0.013(3)
C4 0.077(4) 0.075(4) 0.038(3) 0.017(3) -0.002(3) 0.020(3)
C5 0.050(4) 0.109(5) 0.062(4) 0.020(4) 0.028(3) 0.022(4)
C6 0.027(3) 0.075(4) 0.067(4) 0.032(4) 0.011(3) 0.004(3)
C7 0.037(3) 0.077(4) 0.086(5) 0.047(4) 0.022(3) 0.000(3)
C8 0.039(3) 0.076(4) 0.068(4) 0.038(4) 0.014(3) 0.010(3)
C9 0.025(3) 0.120(6) 0.112(6) 0.069(5) 0.009(3) 0.012(3)
C10 0.064(4) 0.122(6) 0.126(6) 0.102(6) 0.026(4) 0.025(4)
C11 0.039(3) 0.061(4) 0.054(4) 0.034(3) 0.013(3) 0.020(3)
C12 0.051(3) 0.052(4) 0.058(4) 0.023(3) 0.010(3) 0.021(3)
C13 0.036(3) 0.050(4) 0.046(3) 0.013(3) 0.009(2) 0.015(3)
C14 0.056(4) 0.069(4) 0.075(4) 0.037(4) 0.001(3) 0.024(3)
C15 0.056(4) 0.063(4) 0.052(4) 0.004(3) 0.002(3) 0.021(3)
C16 0.028(3) 0.061(4) 0.053(3) 0.024(3) 0.011(2) 0.015(3)
C17 0.037(3) 0.060(4) 0.067(4) 0.034(3) 0.016(3) 0.011(3)
C18 0.044(3) 0.050(3) 0.040(3) 0.019(3) 0.010(3) 0.014(3)
C19 0.023(3) 0.099(5) 0.133(6) 0.068(5) 0.011(3) 0.010(3)
C20 0.053(3) 0.074(4) 0.076(4) 0.047(4) 0.014(3) 0.017(3)
C21 0.044(3) 0.054(4) 0.053(4) 0.029(3) 0.004(3) 0.013(3)
C22 0.061(4) 0.083(4) 0.043(4) 0.032(3) 0.019(3) 0.028(3)
C23 0.047(3) 0.089(4) 0.046(4) 0.035(3) 0.016(3) 0.031(3)
C24 0.058(4) 0.095(5) 0.056(4) 0.035(4) -0.006(3) 0.018(3)
C25 0.056(4) 0.181(8) 0.072(5) 0.065(5) 0.035(3) 0.069(5)
C26 0.073(4) 0.060(4) 0.096(5) 0.048(4) 0.043(4) 0.035(4)
C27 0.089(5) 0.038(4) 0.106(6) 0.027(4) 0.053(5) 0.022(4)
C28 0.048(4) 0.046(4) 0.094(5) 0.014(4) 0.028(4) 0.010(3)
C29 0.160(8) 0.084(5) 0.112(7) 0.057(5) 0.038(6) 0.075(5)
C30 0.066(4) 0.071(5) 0.115(6) -0.007(4) 0.003(4) -0.003(4)
C31 0.024(2) 0.054(3) 0.037(3) 0.018(3) 0.002(2) 0.009(2)
B1 0.026(3) 0.058(4) 0.058(4) 0.036(4) 0.006(3) 0.017(3)
B2 0.034(3) 0.046(4) 0.044(4) 0.025(3) 0.007(3) 0.015(3)
F1 0.075(3) 0.208(5) 0.199(5) 0.184(5) -0.001(3) -0.007(3)
F2 0.149(4) 0.202(5) 0.116(4) 0.108(4) 0.053(3) 0.135(4)
F3 0.196(5) 0.122(4) 0.059(3) 0.044(3) 0.008(3) 0.041(4)
F4 0.489(13) 0.588(16) 0.417(12) 0.444(13) 0.414(12) 0.502(14)
F5 0.135(4) 0.190(5) 0.086(3) 0.054(4) 0.063(3) 0.059(4)
F6 0.115(4) 0.345(10) 0.125(5) 0.032(5) 0.071(4) -0.090(6)
F7 0.254(6) 0.073(3) 0.154(5) 0.060(3) 0.091(5) 0.001(4)
F8 0.165(5) 0.260(7) 0.389(9) 0.285(7) 0.217(6) 0.155(5)
F9 0.136(4) 0.180(5) 0.141(5) 0.124(4) 0.003(4) -0.023(4)
F10 0.272(7) 0.100(4) 0.066(3) -0.011(3) 0.007(4) 0.002(4)
F11 0.205(6) 0.176(5) 0.052(3) 0.029(3) 0.027(3) -0.027(4)
F12 0.289(8) 0.497(13) 0.048(3) 0.019(5) -0.021(4) 0.319(10)
F13 0.064(9) 0.152(19) 0.223(33) 0.122(22) 0.042(13) 0.061(11)
F13' 0.102(14) 0.234(29) 0.132(13) 0.041(19) 0.032(13) 0.103(15)
F14 0.095(9) 0.149(17) 0.106(10) -0.013(11) 0.056(7) 0.044(12)
F14' 0.113(9) 0.070(9) 0.229(25) 0.020(12) 0.080(15) 0.050(7)
F15 0.130(14) 0.217(32) 0.329(35) 0.205(31) 0.153(23) 0.096(18)
F15' 0.046(5) 0.067(7) 0.171(16) 0.032(10) 0.055(8) 0.011(5)
F16 0.132(4) 0.131(4) 0.112(4) 0.031(3) -0.040(3) -0.040(3)
F17 0.170(5) 0.201(6) 0.054(3) -0.031(3) -0.015(3) 0.079(4)
F18 0.159(4) 0.097(3) 0.101(4) 0.001(3) -0.054(3) 0.057(3)
F19 0.255(7) 0.400(10) 0.090(4) -0.022(5) -0.010(4) 0.300(8)
F20 0.078(3) 0.148(5) 0.176(5) 0.083(4) -0.015(3) 0.044(3)
F21 0.165(5) 0.137(4) 0.121(4) 0.070(4) -0.021(3) 0.057(4)
F22 0.147(4) 0.059(3) 0.233(6) 0.067(4) 0.045(4) -0.006(3)
F23 0.091(4) 0.165(5) 0.251(7) 0.125(5) -0.025(4) -0.056(3)
F24 0.180(5) 0.120(4) 0.220(7) -0.033(4) 0.149(5) -0.067(4)
C41 0.038(3) 0.041(3) 0.041(3) 0.018(3) 0.010(2) 0.011(2)
C42 0.034(3) 0.044(3) 0.050(3) 0.025(3) 0.007(2) 0.010(2)
C43 0.036(3) 0.055(4) 0.071(4) 0.031(3) 0.008(3) 0.019(3)
C44 0.042(3) 0.062(4) 0.056(4) 0.032(3) 0.022(3) 0.017(3)
C45 0.046(3) 0.056(3) 0.051(3) 0.033(3) 0.013(3) 0.021(3)
C46 0.031(3) 0.035(3) 0.047(3) 0.020(3) 0.007(2) 0.006(2)
C47 0.059(4) 0.077(5) 0.072(5) 0.045(4) 0.010(3) 0.033(4)
C48 0.057(4) 0.183(9) 0.120(7) 0.113(7) 0.053(5) 0.068(5)
C51 0.045(3) 0.043(3) 0.040(3) 0.019(3) 0.011(2) 0.017(3)
C52 0.038(3) 0.045(3) 0.060(4) 0.029(3) 0.015(3) 0.015(3)
C53 0.044(3) 0.038(3) 0.058(4) 0.017(3) 0.009(3) 0.008(2)
C54 0.048(3) 0.046(3) 0.037(3) 0.010(3) 0.006(3) 0.017(3)
C55 0.037(3) 0.044(3) 0.042(3) 0.020(3) 0.014(2) 0.012(2)
C56 0.034(3) 0.038(3) 0.044(3) 0.021(3) 0.009(2) 0.020(2)
C57 0.061(4) 0.060(4) 0.087(5) 0.046(4) 0.020(4) 0.010(3)
C58 0.092(5) 0.064(5) 0.045(4) 0.008(4) 0.006(4) -0.002(4)
C61 0.046(3) 0.048(3) 0.053(4) 0.022(3) 0.007(3) 0.008(3)
C62 0.066(4) 0.040(3) 0.060(4) 0.018(3) 0.023(3) 0.017(3)
C63 0.092(5) 0.043(4) 0.045(4) 0.011(3) 0.027(4) 0.024(3)
C64 0.083(4) 0.040(3) 0.046(4) 0.009(3) 0.001(3) 0.022(3)
C65 0.048(3) 0.044(3) 0.046(3) 0.019(3) 0.000(3) 0.013(3)
C66 0.041(3) 0.040(3) 0.042(3) 0.022(3) 0.004(2) 0.010(2)
C67 0.072(5) 0.070(6) 0.084(6) 0.020(5) 0.033(5) 0.030(5)
C68 0.094(6) 0.084(6) 0.069(6) 0.016(5) -0.003(5) 0.031(5)
C71 0.048(3) 0.053(3) 0.052(3) 0.025(3) 0.009(3) 0.021(3)
C72 0.072(4) 0.052(4) 0.059(4) 0.028(3) 0.007(3) 0.031(3)
C73 0.097(5) 0.041(3) 0.070(4) 0.037(3) 0.027(4) 0.027(4)
C74 0.065(4) 0.036(3) 0.056(4) 0.018(3) 0.016(3) 0.012(3)
C75 0.044(3) 0.042(3) 0.048(3) 0.021(3) 0.007(3) 0.007(3)
C76 0.043(3) 0.041(3) 0.040(3) 0.016(3) 0.009(2) 0.016(3)
C77 0.103(6) 0.088(6) 0.106(7) 0.055(6) 0.000(5) 0.038(5)
C78 0.079(5) 0.059(5) 0.095(6) 0.029(4) 0.016(5) -0.007(4)

loop_
_atom_site_label
_atom_site_type_symbol
_atom_site_fract_x
_atom_site_fract_y
_atom_site_fract_z
_atom_site_U_iso_or_equiv
_atom_site_thermal_displace_type
_atom_site_occupancy
_atom_site_calc_flag
_atom_site_refinement_flags
_atom_site_disorder_group
Cd Cd 0.64482(4) 0.72091(2) 0.66564(2) 0.04071(13) Uani 1 d . .
N1 N 0.7023(4) 0.7335(2) 0.7894(2) 0.0461(11) Uani 1 d . .
N2 N 0.8380(4) 0.7495(2) 0.8190(2) 0.0402(10) Uani 1 d . .
N3 N 0.8669(4) 0.8089(2) 0.7024(2) 0.0473(11) Uani 1 d . .
N4 N 0.9671(4) 0.7891(2) 0.7376(2) 0.0413(10) Uani 1 d . .
N5 N 0.7835(4) 0.6347(2) 0.6624(2) 0.0421(10) Uani 1 d . .
N6 N 0.8901(4) 0.6556(2) 0.7208(2) 0.0376(10) Uani 1 d . .
N7 N 0.4312(4) 0.6363(2) 0.6323(2) 0.0390(10) Uani 1 d . .
N8 N 0.3369(4) 0.6554(2) 0.5923(2) 0.0368(10) Uani 1 d . .
N9 N 0.6111(4) 0.7049(3) 0.5448(2) 0.0467(11) Uani 1 d . .
N10 N 0.4851(4) 0.7037(2) 0.5124(2) 0.0410(10) Uani 1 d . .
N11 N 0.5273(4) 0.8125(2) 0.6797(3) 0.0513(12) Uani 1 d . .
N12 N 0.4310(4) 0.7988(2) 0.6197(3) 0.0465(11) Uani 1 d . .
C1 C 0.8601(5) 0.7737(3) 0.8930(3) 0.0468(13) Uani 1 d . .
C2 C 0.7385(6) 0.7743(3) 0.9117(3) 0.061(2) Uani 1 d . .
H2A H 0.7215(6) 0.7887(3) 0.9596(3) 0.073 Uiso 1 calc R .
C3 C 0.6432(5) 0.7495(3) 0.8470(3) 0.0525(14) Uani 1 d . .
C4 C 1.0003(6) 0.7968(3) 0.9392(3) 0.066(2) Uani 1 d . .
H4A H 1.0653(6) 0.7889(3) 0.9075(3) 0.099 Uiso 1 calc R .
H4B H 1.0018(6) 0.7656(3) 0.9697(3) 0.099 Uiso 1 calc R .
H4C H 1.0241(6) 0.8508(3) 0.9701(3) 0.099 Uiso 1 calc R .
C5 C 0.4931(5) 0.7396(4) 0.8349(3) 0.075(2) Uani 1 d . .
H5A H 0.4558(5) 0.7213(4) 0.7827(3) 0.112 Uiso 1 calc R .
H5B H 0.4761(5) 0.7888(4) 0.8587(3) 0.112 Uiso 1 calc R .
H5C H 0.4502(5) 0.7025(4) 0.8556(3) 0.112 Uiso 1 calc R .
C6 C 1.0933(5) 0.8264(3) 0.7330(3) 0.056(2) Uani 1 d . .
C7 C 1.0721(5) 0.8715(3) 0.6943(3) 0.065(2) Uani 1 d . .
H7A H 1.1396(5) 0.9047(3) 0.6816(3) 0.077 Uiso 1 calc R .
C8 C 0.9324(5) 0.8601(3) 0.6764(3) 0.058(2) Uani 1 d . .
C9 C 1.2190(5) 0.8139(4) 0.7660(4) 0.081(2) Uani 1 d . .
H9A H 1.1952(5) 0.7768(4) 0.7901(4) 0.121 Uiso 1 calc R .
H9B H 1.2768(5) 0.8623(4) 0.8016(4) 0.121 Uiso 1 calc R .
H9C H 1.2673(5) 0.7942(4) 0.7277(4) 0.121 Uiso 1 calc R .
C10 C 0.8563(6) 0.8966(4) 0.6364(4) 0.090(2) Uani 1 d . .
H10A H 0.7596(6) 0.8761(4) 0.6330(4) 0.134 Uiso 1 calc R .
H10B H 0.8757(6) 0.8857(4) 0.5875(4) 0.134 Uiso 1 calc R .
H10C H 0.8835(6) 0.9519(4) 0.6624(4) 0.134 Uiso 1 calc R .
C11 C 0.9358(5) 0.5951(3) 0.7228(3) 0.0462(13) Uani 1 d . .
C12 C 0.8588(5) 0.5333(3) 0.6642(3) 0.0520(14) Uani 1 d . .
H12A H 0.8664(5) 0.4827(3) 0.6507(3) 0.062 Uiso 1 calc R .
C13 C 0.7658(5) 0.5593(3) 0.6275(3) 0.0445(13) Uani 1 d . .
C14 C 1.0487(5) 0.6018(3) 0.7815(3) 0.064(2) Uani 1 d . .
H14A H 1.0818(5) 0.6548(3) 0.8153(3) 0.095 Uiso 1 calc R .
H14B H 1.1221(5) 0.5866(3) 0.7594(3) 0.095 Uiso 1 calc R .
H14C H 1.0154(5) 0.5684(3) 0.8079(3) 0.095 Uiso 1 calc R .
C15 C 0.6591(5) 0.5165(3) 0.5596(3) 0.061(2) Uani 1 d . .
H15A H 0.6118(5) 0.5514(3) 0.5487(3) 0.092 Uiso 1 calc R .
H15B H 0.5947(5) 0.4749(3) 0.5669(3) 0.092 Uiso 1 calc R .
H15C H 0.7011(5) 0.4953(3) 0.5190(3) 0.092 Uiso 1 calc R .
C16 C 0.2125(5) 0.6113(3) 0.5884(3) 0.0459(13) Uani 1 d . .
C17 C 0.2260(5) 0.5619(3) 0.6253(3) 0.0520(14) Uani 1 d . .
H17A H 0.1558(5) 0.5244(3) 0.6313(3) 0.062 Uiso 1 calc R .
C18 C 0.3636(5) 0.5786(3) 0.6515(3) 0.0438(13) Uani 1 d . .
C19 C 0.0863(5) 0.6170(4) 0.5479(4) 0.080(2) Uani 1 d . .
H19A H 0.1095(5) 0.6574(4) 0.5277(4) 0.120 Uiso 1 calc R .
H19B H 0.0253(5) 0.6289(4) 0.5813(4) 0.120 Uiso 1 calc R .
H19C H 0.0420(5) 0.5682(4) 0.5084(4) 0.120 Uiso 1 calc R .
C20 C 0.4369(5) 0.5442(3) 0.6957(3) 0.063(2) Uani 1 d . .
H20A H 0.5339(5) 0.5687(3) 0.7053(3) 0.094 Uiso 1 calc R .
H20B H 0.4185(5) 0.4894(3) 0.6688(3) 0.094 Uiso 1 calc R .
H20C H 0.4064(5) 0.5519(3) 0.7418(3) 0.094 Uiso 1 calc R .
C21 C 0.4804(5) 0.6929(3) 0.4413(3) 0.0485(14) Uani 1 d . .
C22 C 0.6045(6) 0.6859(3) 0.4260(3) 0.058(2) Uani 1 d . .
H22A H 0.6307(6) 0.6774(3) 0.3804(3) 0.070 Uiso 1 calc R .
C23 C 0.6829(5) 0.6941(3) 0.4916(3) 0.055(2) Uani 1 d . .
C24 C 0.3583(5) 0.6897(4) 0.3900(3) 0.070(2) Uani 1 d . .
H24A H 0.2854(5) 0.6964(4) 0.4164(3) 0.105 Uiso 1 calc R .
H24B H 0.3289(5) 0.6401(4) 0.3502(3) 0.105 Uiso 1 calc R .
H24C H 0.3813(5) 0.7305(4) 0.3701(3) 0.105 Uiso 1 calc R .
C25 C 0.8285(6) 0.6924(4) 0.5078(3) 0.090(2) Uani 1 d . .
H25A H 0.8546(6) 0.6999(4) 0.5593(3) 0.135 Uiso 1 calc R .
H25B H 0.8874(6) 0.7333(4) 0.4968(3) 0.135 Uiso 1 calc R .
H25C H 0.8372(6) 0.6429(4) 0.4778(3) 0.135 Uiso 1 calc R .
C26 C 0.4012(7) 0.8651(4) 0.6226(4) 0.066(2) Uani 1 d . .
C27 C 0.4767(7) 0.9206(4) 0.6855(4) 0.074(2) Uani 1 d . .
H27A H 0.4754(7) 0.9724(4) 0.7027(4) 0.089 Uiso 1 calc R .
C28 C 0.5565(6) 0.8874(3) 0.7201(4) 0.064(2) Uani 1 d . .
C29 C 0.3018(8) 0.8688(4) 0.5624(4) 0.105(3) Uani 1 d . .
H29A H 0.2650(8) 0.8179(4) 0.5248(4) 0.157 Uiso 1 calc R .
H29B H 0.3478(8) 0.9045(4) 0.5410(4) 0.157 Uiso 1 calc R .
H29C H 0.2283(8) 0.8864(4) 0.5825(4) 0.157 Uiso 1 calc R .
C30 C 0.6539(6) 0.9221(4) 0.7924(4) 0.099(2) Uani 1 d . .
H30A H 0.6940(6) 0.8835(4) 0.8010(4) 0.149 Uiso 1 calc R .
H30B H 0.6058(6) 0.9402(4) 0.8312(4) 0.149 Uiso 1 calc R .
H30C H 0.7251(6) 0.9652(4) 0.7921(4) 0.149 Uiso 1 calc R .
C31 C 0.9338(4) 0.7338(3) 0.7726(3) 0.0384(12) Uani 1 d . .
H31A H 1.0189(4) 0.7387(3) 0.8050(3) 0.046 Uiso 1 calc R .
B1 B 0.3777(5) 0.7190(4) 0.5586(3) 0.043(2) Uani 1 d . .
H10D H 0.2958(5) 0.7183(4) 0.5263(3) 0.051 Uiso 1 calc R .
B2 B 0.6325(5) 0.7534(3) 1.1663(3) 0.0387(14) Uani 1 d . .
F1 F 0.8338(4) 0.6013(3) 1.3140(3) 0.143(2) Uani 1 d . .
F2 F 1.0324(5) 0.6097(3) 1.2996(2) 0.125(2) Uani 1 d . .
F3 F 0.9835(5) 0.7021(3) 1.3642(2) 0.125(2) Uani 1 d . .
F4 F 1.1021(11) 0.6256(6) 1.0674(5) 0.342(7) Uani 1 d . .
F5 F 0.9780(5) 0.6596(3) 1.0069(3) 0.130(2) Uani 1 d . .
F6 F 1.1323(6) 0.7364(5) 1.0817(3) 0.231(4) Uani 1 d . .
F7 F 0.2564(6) 0.4383(3) 1.1287(3) 0.159(2) Uani 1 d . .
F8 F 0.1781(5) 0.5254(4) 1.1769(4) 0.198(3) Uani 1 d . .
F9 F 0.3586(5) 0.5214(3) 1.2224(3) 0.150(2) Uani 1 d . .
F10 F 0.3196(7) 0.4755(3) 0.8929(2) 0.167(2) Uani 1 d . .
F11 F 0.4361(6) 0.5726(3) 0.8949(2) 0.161(2) Uani 1 d . .
F12 F 0.2454(7) 0.5670(5) 0.9027(2) 0.266(5) Uani 1 d . .
F13 F 0.2756(17) 0.9014(18) 1.2784(20) 0.126(10) Uani 0.50 d P .
F13' F 0.2266(25) 0.8526(20) 1.2519(14) 0.151(11) Uani 0.50 d P .
F14 F 0.2943(15) 0.8999(17) 1.3842(9) 0.127(6) Uani 0.50 d P .
F14' F 0.2997(17) 0.9345(9) 1.3505(20) 0.138(8) Uani 0.50 d P .
F15 F 0.2281(24) 0.8216(19) 1.3450(24) 0.181(14) Uani 0.50 d P .
F15' F 0.2200(14) 0.7993(9) 1.2955(13) 0.095(6) Uani 0.50 d P .
F16 F 0.8824(5) 0.9863(3) 1.4248(3) 0.147(2) Uani 1 d . .
F17 F 0.7577(5) 0.9666(3) 1.4955(2) 0.159(2) Uani 1 d . .
F18 F 0.8603(5) 0.8871(3) 1.4502(2) 0.131(2) Uani 1 d . .
F19 F 0.3533(7) 0.9279(5) 1.0538(3) 0.243(5) Uani 1 d . .
F20 F 0.3233(4) 0.8179(3) 0.9782(3) 0.129(2) Uani 1 d . .
F21 F 0.4282(5) 0.9071(3) 0.9586(3) 0.137(2) Uani 1 d . .
F22 F 0.9089(5) 1.0480(2) 1.1116(3) 0.148(2) Uani 1 d . .
F23 F 0.9982(5) 0.9906(3) 1.1637(4) 0.178(3) Uani 1 d . .
F24 F 0.9665(6) 0.9553(3) 1.0525(4) 0.206(4) Uani 1 d . .
C41 C 0.8015(4) 0.6990(3) 1.2326(3) 0.0388(12) Uani 1 d . .
H41A H 0.7484(4) 0.7035(3) 1.2689(3) 0.047 Uiso 1 calc R .
C42 C 0.9088(5) 0.6679(3) 1.2390(3) 0.0408(12) Uani 1 d . .
C43 C 0.9882(5) 0.6602(3) 1.1871(3) 0.0507(14) Uani 1 d . .
H43A H 1.0622(5) 0.6397(3) 1.1913(3) 0.061 Uiso 1 calc R .
C44 C 0.9579(5) 0.6830(3) 1.1284(3) 0.0491(14) Uani 1 d . .
C45 C 0.8491(5) 0.7142(3) 1.1235(3) 0.0460(13) Uani 1 d . .
H45A H 0.8300(5) 0.7292(3) 1.0830(3) 0.055 Uiso 1 calc R .
C46 C 0.7678(4) 0.7242(3) 1.1752(3) 0.0371(12) Uani 1 d . .
C47 C 0.9371(6) 0.6444(4) 1.3016(4) 0.062(2) Uani 1 d . .
C48 C 1.0388(7) 0.6718(6) 1.0696(5) 0.096(3) Uani 1 d . .
C51 C 0.4448(5) 0.6277(3) 1.1563(3) 0.0410(12) Uani 1 d . .
H51A H 0.4641(5) 0.6455(3) 1.2079(3) 0.049 Uiso 1 calc R .
C52 C 0.3525(5) 0.5570(3) 1.1186(3) 0.0440(13) Uani 1 d . .
C53 C 0.3177(5) 0.5301(3) 1.0436(3) 0.0475(13) Uani 1 d . .
H53A H 0.2527(5) 0.4824(3) 1.0180(3) 0.057 Uiso 1 calc R .
C54 C 0.3792(5) 0.5739(3) 1.0063(3) 0.0447(13) Uani 1 d . .
C55 C 0.4751(4) 0.6438(3) 1.0442(3) 0.0388(12) Uani 1 d . .
H55A H 0.5178(4) 0.6722(3) 1.0175(3) 0.047 Uiso 1 calc R .
C56 C 0.5110(4) 0.6740(3) 1.1209(3) 0.0349(11) Uani 1 d . .
C57 C 0.2843(7) 0.5119(4) 1.1600(4) 0.065(2) Uani 1 d . .
C58 C 0.3399(8) 0.5486(4) 0.9271(4) 0.075(2) Uani 1 d . .
C61 C 0.4709(5) 0.8094(3) 1.2516(3) 0.0492(14) Uani 1 d . .
H61A H 0.3978(5) 0.7818(3) 1.2115(3) 0.059 Uiso 1 calc R .
C62 C 0.4464(6) 0.8570(3) 1.3158(3) 0.0538(14) Uani 1 d . .
C63 C 0.5480(7) 0.8958(3) 1.3760(3) 0.059(2) Uani 1 d . .
H63A H 0.5305(7) 0.9269(3) 1.4198(3) 0.071 Uiso 1 calc R .
C64 C 0.6765(6) 0.8888(3) 1.3715(3) 0.058(2) Uani 1 d . .
C65 C 0.7021(5) 0.8439(3) 1.3069(3) 0.0456(13) Uani 1 d . .
H65A H 0.7919(5) 0.8420(3) 1.3050(3) 0.055 Uiso 1 calc R .
C66 C 0.6009(5) 0.8011(3) 1.2443(3) 0.0400(12) Uani 1 d . .
C67 C 0.3074(7) 0.8643(5) 1.3174(5) 0.074(2) Uani 1 d . .
C68 C 0.7913(8) 0.9330(5) 1.4363(4) 0.086(2) Uani 1 d . .
C71 C 0.5306(5) 0.8232(3) 1.0852(3) 0.0482(13) Uani 1 d . .
H71A H 0.4451(5) 0.7892(3) 1.0801(3) 0.058 Uiso 1 calc R .
C72 C 0.5391(6) 0.8804(3) 1.0543(3) 0.057(2) Uani 1 d . .
C73 C 0.6611(7) 0.9311(3) 1.0612(3) 0.063(2) Uani 1 d . .
H73A H 0.6665(7) 0.9693(3) 1.0400(3) 0.076 Uiso 1 calc R .
C74 C 0.7757(6) 0.9255(3) 1.0994(3) 0.0518(14) Uani 1 d . .
C75 C 0.7683(5) 0.8687(3) 1.1302(3) 0.0445(13) Uani 1 d . .
H75A H 0.8485(5) 0.8664(3) 1.1563(3) 0.053 Uiso 1 calc R .
C76 C 0.6464(5) 0.8151(3) 1.1237(3) 0.0404(12) Uani 1 d . .
C77 C 0.4107(9) 0.8868(5) 1.0171(5) 0.094(2) Uani 1 d . .
C78 C 0.9092(8) 0.9788(4) 1.1046(5) 0.082(2) Uani 1 d . .

loop_
_atom_type_symbol
_atom_type_description
_atom_type_scat_dispersion_real
_atom_type_scat_dispersion_imag
_atom_type_scat_source
C C 0.0033 0.0016 'International Tables Vol C Tables 4.2.6.8 and 6.1.1.4'
H H 0.0000 0.0000 'International Tables Vol C Tables 4.2.6.8 and 6.1.1.4'
B B 0.0013 0.0007 'International Tables Vol C Tables 4.2.6.8 and 6.1.1.4'
N N 0.0061 0.0033 'International Tables Vol C Tables 4.2.6.8 and 6.1.1.4'
F F 0.0171 0.0103 'International Tables Vol C Tables 4.2.6.8 and 6.1.1.4'
Cd Cd -0.8075 1.2024 'International Tables Vol C Tables 4.2.6.8 and 6.1.1.4'

loop_
_geom_angle_atom_site_label_1
_geom_angle_atom_site_label_2
_geom_angle_atom_site_label_3
_geom_angle
_geom_angle_site_symmetry_1
_geom_angle_site_symmetry_3
_geom_angle_publ_flag
N9 Cd N7 83.1(2) . . ?
N9 Cd N11 86.6(2) . . ?
N7 Cd N11 83.58(14) . . ?
N9 Cd N1 173.61(13) . . ?
N7 Cd N1 100.62(15) . . ?
N11 Cd N1 99.0(2) . . ?
N9 Cd N3 98.0(2) . . ?
N7 Cd N3 178.98(15) . . ?
N11 Cd N3 96.50(15) . . ?
N1 Cd N3 78.37(15) . . ?
N9 Cd N5 97.79(14) . . ?
N7 Cd N5 100.94(14) . . ?
N11 Cd N5 174.0(2) . . ?
N1 Cd N5 76.45(14) . . ?
N3 Cd N5 78.92(14) . . ?
C3 N1 N2 104.7(4) . . ?
C3 N1 Cd 135.2(3) . . ?
N2 N1 Cd 117.4(3) . . ?
C1 N2 N1 111.1(4) . . ?
C1 N2 C31 127.9(4) . . ?
N1 N2 C31 120.8(4) . . ?
C8 N3 N4 104.8(4) . . ?
C8 N3 Cd 133.3(4) . . ?
N4 N3 Cd 117.2(3) . . ?
C6 N4 N3 112.1(4) . . ?
C6 N4 C31 127.3(4) . . ?
N3 N4 C31 120.6(4) . . ?
C13 N5 N6 104.5(4) . . ?
C13 N5 Cd 134.8(3) . . ?
N6 N5 Cd 118.0(3) . . ?
C11 N6 N5 112.0(4) . . ?
C11 N6 C31 128.4(4) . . ?
N5 N6 C31 119.5(4) . . ?
C18 N7 N8 107.1(4) . . ?
C18 N7 Cd 137.1(3) . . ?
N8 N7 Cd 114.5(3) . . ?
C16 N8 N7 109.1(4) . . ?
C16 N8 B1 128.8(4) . . ?
N7 N8 B1 122.1(4) . . ?
C23 N9 N10 105.8(4) . . ?
C23 N9 Cd 137.0(3) . . ?
N10 N9 Cd 117.2(3) . . ?
C21 N10 N9 110.2(4) . . ?
C21 N10 B1 129.5(4) . . ?
N9 N10 B1 120.2(4) . . ?
C28 N11 N12 107.0(5) . . ?
C28 N11 Cd 134.3(4) . . ?
N12 N11 Cd 114.2(3) . . ?
C26 N12 N11 109.6(5) . . ?
C26 N12 B1 128.6(5) . . ?
N11 N12 B1 121.7(4) . . ?
C2 C1 N2 106.7(5) . . ?
C2 C1 C4 131.4(5) . . ?
N2 C1 C4 121.9(5) . . ?
C1 C2 C3 107.0(5) . . ?
N1 C3 C2 110.5(5) . . ?
N1 C3 C5 119.3(5) . . ?
C2 C3 C5 130.1(5) . . ?
C7 C6 N4 105.2(4) . . ?
C7 C6 C9 132.4(5) . . ?
N4 C6 C9 122.4(5) . . ?
C6 C7 C8 107.9(5) . . ?
N3 C8 C7 110.0(5) . . ?
N3 C8 C10 120.3(5) . . ?
C7 C8 C10 129.7(5) . . ?
N6 C11 C12 106.3(4) . . ?
N6 C11 C14 122.8(5) . . ?
C12 C11 C14 130.9(5) . . ?
C11 C12 C13 107.1(5) . . ?
N5 C13 C12 110.2(5) . . ?
N5 C13 C15 119.8(4) . . ?
C12 C13 C15 130.0(5) . . ?
N8 C16 C17 108.4(4) . . ?
N8 C16 C19 122.9(5) . . ?
C17 C16 C19 128.7(5) . . ?
C16 C17 C18 105.9(5) . . ?
N7 C18 C17 109.4(4) . . ?
N7 C18 C20 120.9(4) . . ?
C17 C18 C20 129.7(5) . . ?
N10 C21 C22 107.9(4) . . ?
N10 C21 C24 124.0(5) . . ?
C22 C21 C24 128.1(5) . . ?
C21 C22 C23 105.8(5) . . ?
N9 C23 C22 110.3(5) . . ?
N9 C23 C25 120.5(5) . . ?
C22 C23 C25 129.3(5) . . ?
C27 C26 N12 107.2(6) . . ?
C27 C26 C29 130.9(6) . . ?
N12 C26 C29 121.9(7) . . ?
C26 C27 C28 107.7(6) . . ?
N11 C28 C27 108.5(6) . . ?
N11 C28 C30 121.6(6) . . ?
C27 C28 C30 129.8(6) . . ?
N4 C31 N2 112.5(4) . . ?
N4 C31 N6 112.2(4) . . ?
N2 C31 N6 111.8(4) . . ?
N10 B1 N12 110.3(4) . . ?
N10 B1 N8 110.8(4) . . ?
N12 B1 N8 110.1(4) . . ?
C66 B2 C46 113.2(4) . . ?
C66 B2 C76 102.7(4) . . ?
C46 B2 C76 113.0(4) . . ?
C66 B2 C56 112.2(4) . . ?
C46 B2 C56 104.0(4) . . ?
C76 B2 C56 111.9(4) . . ?
F13' F13 C67 77.1(27) . . ?
F13' F13 F14' 126.4(40) . . ?
C67 F13 F14' 61.2(15) . . ?
F13 F13' C67 63.3(26) . . ?
F13 F13' F15' 112.9(37) . . ?
C67 F13' F15' 51.5(12) . . ?
F14' F14 C67 66.1(14) . . ?
F14' F14 F15 113.0(24) . . ?
C67 F14 F15 57.3(11) . . ?
F14 F14' C67 65.8(13) . . ?
F14 F14' F13 120.0(21) . . ?
C67 F14' F13 57.1(12) . . ?
F15' F15 C67 66.8(19) . . ?
F15' F15 F14 123.0(29) . . ?
C67 F15 F14 57.7(11) . . ?
F15 F15' C67 71.6(21) . . ?
F15 F15' F13' 116.5(27) . . ?
C67 F15' F13' 58.3(11) . . ?
C42 C41 C46 123.5(4) . . ?
C43 C42 C41 119.9(4) . . ?
C43 C42 C47 120.8(5) . . ?
C41 C42 C47 119.3(5) . . ?
C42 C43 C44 119.0(4) . . ?
C43 C44 C45 119.8(5) . . ?
C43 C44 C48 119.9(5) . . ?
C45 C44 C48 120.3(5) . . ?
C46 C45 C44 123.2(5) . . ?
C45 C46 C41 114.7(4) . . ?
C45 C46 B2 123.5(4) . . ?
C41 C46 B2 121.4(4) . . ?
F1 C47 F2 106.7(5) . . ?
F1 C47 F3 103.2(6) . . ?
F2 C47 F3 101.6(5) . . ?
F1 C47 C42 115.2(5) . . ?
F2 C47 C42 114.8(5) . . ?
F3 C47 C42 113.9(5) . . ?
F4 C48 F5 109.6(10) . . ?
F4 C48 F6 104.0(8) . . ?
F5 C48 F6 100.7(7) . . ?
F4 C48 C44 114.7(6) . . ?
F5 C48 C44 116.5(6) . . ?
F6 C48 C44 109.5(8) . . ?
C52 C51 C56 122.5(5) . . ?
C53 C52 C51 120.6(5) . . ?
C53 C52 C57 119.9(5) . . ?
C51 C52 C57 119.4(5) . . ?
C52 C53 C54 119.1(5) . . ?
C53 C54 C55 120.2(5) . . ?
C53 C54 C58 120.3(5) . . ?
C55 C54 C58 119.5(5) . . ?
C54 C55 C56 122.4(5) . . ?
C51 C56 C55 115.2(4) . . ?
C51 C56 B2 121.6(4) . . ?
C55 C56 B2 122.9(4) . . ?
F8 C57 F7 106.5(6) . . ?
F8 C57 F9 103.7(7) . . ?
F7 C57 F9 100.1(6) . . ?
F8 C57 C52 115.7(5) . . ?
F7 C57 C52 114.8(6) . . ?
F9 C57 C52 114.3(5) . . ?
F12 C58 F10 107.8(7) . . ?
F12 C58 F11 103.1(7) . . ?
F10 C58 F11 96.9(6) . . ?
F12 C58 C54 117.2(6) . . ?
F10 C58 C54 114.9(6) . . ?
F11 C58 C54 114.5(6) . . ?
C62 C61 C66 122.3(5) . . ?
C63 C62 C61 120.8(5) . . ?
C63 C62 C67 120.7(6) . . ?
C61 C62 C67 118.5(6) . . ?
C62 C63 C64 118.8(5) . . ?
C63 C64 C65 120.5(5) . . ?
C63 C64 C68 119.9(6) . . ?
C65 C64 C68 119.6(6) . . ?
C64 C65 C66 123.0(5) . . ?
C65 C66 C61 114.5(5) . . ?
C65 C66 B2 123.0(4) . . ?
C61 C66 B2 122.1(4) . . ?
F13 C67 F15' 108.2(15) . . ?
F13 C67 F15 128.4(15) . . ?
F15' C67 F15 41.6(16) . . ?
F13 C67 F14' 61.7(13) . . ?
F15' C67 F14' 132.0(10) . . ?
F15 C67 F14' 104.7(13) . . ?
F13 C67 F14 107.6(15) . . ?
F15' C67 F14 105.6(13) . . ?
F15 C67 F14 65.0(13) . . ?
F14' C67 F14 48.1(9) . . ?
F13 C67 F13' 39.6(11) . . ?
F15' C67 F13' 70.2(15) . . ?
F15 C67 F13' 102.7(17) . . ?
F14' C67 F13' 95.5(15) . . ?
F14 C67 F13' 128.8(13) . . ?
F13 C67 C62 111.8(11) . . ?
F15' C67 C62 111.9(9) . . ?
F15 C67 C62 118.3(11) . . ?
F14' C67 C62 115.2(10) . . ?
F14 C67 C62 111.4(10) . . ?
F13' C67 C62 117.3(11) . . ?
F17 C68 F16 105.9(7) . . ?
F17 C68 F18 106.8(7) . . ?
F16 C68 F18 104.0(7) . . ?
F17 C68 C64 115.8(7) . . ?
F16 C68 C64 113.0(6) . . ?
F18 C68 C64 110.5(6) . . ?
C72 C71 C76 121.7(5) . . ?
C73 C72 C71 120.8(5) . . ?
C73 C72 C77 121.0(6) . . ?
C71 C72 C77 118.2(6) . . ?
C72 C73 C74 118.9(5) . . ?
C73 C74 C75 120.7(5) . . ?
C73 C74 C78 119.0(6) . . ?
C75 C74 C78 120.2(6) . . ?
C74 C75 C76 122.3(5) . . ?
C75 C76 C71 115.6(4) . . ?
C75 C76 B2 123.1(4) . . ?
C71 C76 B2 120.9(4) . . ?
F19 C77 F20 110.0(9) . . ?
F19 C77 F21 108.4(7) . . ?
F20 C77 F21 94.8(7) . . ?
F19 C77 C72 117.4(8) . . ?
F20 C77 C72 112.2(6) . . ?
F21 C77 C72 111.6(7) . . ?
F24 C78 F22 107.2(7) . . ?
F24 C78 F23 104.5(8) . . ?
F22 C78 F23 101.4(7) . . ?
F24 C78 C74 114.0(7) . . ?
F22 C78 C74 115.8(7) . . ?
F23 C78 C74 112.7(6) . . ?

loop_
_geom_bond_atom_site_label_1
_geom_bond_atom_site_label_2
_geom_bond_distance
_geom_bond_site_symmetry_2
_geom_bond_publ_flag
Cd N9 2.267(4) . ?
Cd N7 2.292(4) . ?
Cd N11 2.308(4) . ?
Cd N1 2.353(4) . ?
Cd N3 2.382(4) . ?
Cd N5 2.403(4) . ?
N1 C3 1.328(6) . ?
N1 N2 1.376(5) . ?
N2 C1 1.351(6) . ?
N2 C31 1.436(5) . ?
N3 C8 1.327(6) . ?
N3 N4 1.366(5) . ?
N4 C6 1.360(6) . ?
N4 C31 1.429(6) . ?
N5 C13 1.338(6) . ?
N5 N6 1.379(5) . ?
N6 C11 1.351(6) . ?
N6 C31 1.443(6) . ?
N7 C18 1.343(6) . ?
N7 N8 1.366(5) . ?
N8 C16 1.342(6) . ?
N8 B1 1.556(6) . ?
N9 C23 1.337(6) . ?
N9 N10 1.371(5) . ?
N10 C21 1.337(6) . ?
N10 B1 1.530(6) . ?
N11 C28 1.337(7) . ?
N11 N12 1.363(6) . ?
N12 C26 1.352(6) . ?
N12 B1 1.536(7) . ?
C1 C2 1.347(7) . ?
C1 C4 1.503(7) . ?
C2 C3 1.388(7) . ?
C3 C5 1.497(7) . ?
C6 C7 1.350(7) . ?
C6 C9 1.485(7) . ?
C7 C8 1.392(7) . ?
C8 C10 1.473(7) . ?
C11 C12 1.357(7) . ?
C11 C14 1.494(7) . ?
C12 C13 1.403(6) . ?
C13 C15 1.489(7) . ?
C16 C17 1.377(7) . ?
C16 C19 1.489(6) . ?
C17 C18 1.379(6) . ?
C18 C20 1.480(6) . ?
C21 C22 1.372(7) . ?
C21 C24 1.496(7) . ?
C22 C23 1.382(7) . ?
C23 C25 1.510(7) . ?
C26 C27 1.350(9) . ?
C26 C29 1.504(9) . ?
C27 C28 1.384(8) . ?
C28 C30 1.496(9) . ?
B2 C66 1.625(7) . ?
B2 C46 1.627(6) . ?
B2 C76 1.635(7) . ?
B2 C56 1.636(7) . ?
F1 C47 1.286(7) . ?
F2 C47 1.302(6) . ?
F3 C47 1.308(7) . ?
F4 C48 1.203(8) . ?
F5 C48 1.241(8) . ?
F6 C48 1.311(10) . ?
F7 C57 1.286(7) . ?
F8 C57 1.238(7) . ?
F9 C57 1.304(7) . ?
F10 C58 1.295(7) . ?
F11 C58 1.306(7) . ?
F12 C58 1.207(8) . ?
F13 F13' 0.90(2) . ?
F13 C67 1.26(2) . ?
F13 F14' 1.32(3) . ?
F13' C67 1.37(2) . ?
F13' F15' 1.52(3) . ?
F14 F14' 1.07(2) . ?
F14 C67 1.31(2) . ?
F14 F15 1.40(3) . ?
F14' C67 1.31(2) . ?
F15 F15' 0.91(3) . ?
F15 C67 1.30(2) . ?
F15' C67 1.26(2) . ?
F16 C68 1.312(8) . ?
F17 C68 1.263(8) . ?
F18 C68 1.318(7) . ?
F19 C77 1.197(9) . ?
F20 C77 1.335(9) . ?
F21 C77 1.338(8) . ?
F22 C78 1.280(8) . ?
F23 C78 1.318(8) . ?
F24 C78 1.250(8) . ?
C41 C42 1.381(6) . ?
C41 C46 1.396(6) . ?
C42 C43 1.371(7) . ?
C42 C47 1.454(7) . ?
C43 C44 1.381(7) . ?
C44 C45 1.392(6) . ?
C44 C48 1.488(8) . ?
C45 C46 1.382(6) . ?
C51 C52 1.374(7) . ?
C51 C56 1.396(6) . ?
C52 C53 1.368(7) . ?
C52 C57 1.479(7) . ?
C53 C54 1.373(7) . ?
C54 C55 1.380(7) . ?
C54 C58 1.450(8) . ?
C55 C56 1.399(6) . ?
C61 C62 1.386(7) . ?
C61 C66 1.403(6) . ?
C62 C63 1.360(8) . ?
C62 C67 1.474(8) . ?
C63 C64 1.371(8) . ?
C64 C65 1.378(7) . ?
C64 C68 1.499(9) . ?
C65 C66 1.394(7) . ?
C71 C72 1.395(7) . ?
C71 C76 1.404(6) . ?
C72 C73 1.362(8) . ?
C72 C77 1.488(9) . ?
C73 C74 1.370(7) . ?
C74 C75 1.389(7) . ?
C74 C78 1.483(8) . ?
C75 C76 1.390(6) . ?
